data_4025196
loop_
_publ_author_name
'Li-Xia Wang'
'De-Xian Wang'
'Zhi-Tang Huang'
'Mei-Xiang Wang'

_publ_section_title
;
 Synthesis and Highly Selective Bromination of Azacalix[4]pyrimidine
 Macrocycles
;
_journal_name_full 'Journal of Organic Chemistry'
_journal_page_first 741
_journal_page_last 747
_journal_paper_doi 10.1021/jo902245q
_journal_volume 75
_journal_year 2010
_chemical_formula_moiety 'C20 H18 Br2 N12, C4 H5 N O2'
_chemical_formula_sum 'C24 H23 Br2 N13 O2'
_chemical_formula_weight 685.37
_chemical_name_systematic
; 
 ? 
;
_space_group_IT_number 2
_symmetry_cell_setting triclinic
_symmetry_space_group_name_Hall '-P 1'
_symmetry_space_group_name_H-M 'P -1'
_atom_sites_solution_hydrogens geom
_atom_sites_solution_primary direct
_atom_sites_solution_secondary difmap
_audit_creation_method SHELXL-97
_cell_angle_alpha 84.32(3)
_cell_angle_beta 74.96(3)
_cell_angle_gamma 72.97(3)
_cell_formula_units_Z 2
_cell_length_a 9.774(2)
_cell_length_b 11.296(2)
_cell_length_c 12.970(3)
_cell_measurement_reflns_used 292
_cell_measurement_temperature 173(2)
_cell_measurement_theta_max 27.48
_cell_measurement_theta_min 2.17
_cell_volume 1321.9(5)
_computing_cell_refinement 'CrystalClear (Rigaku Inc., 2008)'
_computing_data_collection 'CrystalClear (Rigaku Inc., 2008)'
_computing_data_reduction 'CrystalClear (Rigaku Inc., 2008)'
_computing_molecular_graphics 'XP in Siemens SHELXTL (Sheldrick, 1994)'
_computing_publication_material 'SHELX97 (Sheldrick, 1997)'
_computing_structure_refinement 'SHELXL-97 (Sheldrick, 1997)'
_computing_structure_solution 'SHELXS-97 (Sheldrick, 1990)'
_diffrn_ambient_temperature 173(2)
_diffrn_measured_fraction_theta_full 0.995
_diffrn_measured_fraction_theta_max 0.995
_diffrn_measurement_device_type 'Saturn724+ CCD'
_diffrn_measurement_method '\w scans at fixed \c = 45\%'
_diffrn_radiation_monochromator graphite
_diffrn_radiation_source 'sealed tube'
_diffrn_radiation_type MoK\a
_diffrn_radiation_wavelength 0.71073
_diffrn_reflns_av_R_equivalents 0.0373
_diffrn_reflns_av_sigmaI/netI 0.0373
_diffrn_reflns_limit_h_max 12
_diffrn_reflns_limit_h_min -12
_diffrn_reflns_limit_k_max 14
_diffrn_reflns_limit_k_min -14
_diffrn_reflns_limit_l_max 16
_diffrn_reflns_limit_l_min -16
_diffrn_reflns_number 16100
_diffrn_reflns_theta_full 27.48
_diffrn_reflns_theta_max 27.48
_diffrn_reflns_theta_min 2.64
_exptl_absorpt_coefficient_mu 3.118
_exptl_absorpt_correction_T_max 0.6873
_exptl_absorpt_correction_T_min 0.3280
_exptl_absorpt_correction_type multi-scan
_exptl_absorpt_process_details 'CrystalClear (Rigaku Inc., 2008)'
_exptl_crystal_colour colorless
_exptl_crystal_density_diffrn 1.722
_exptl_crystal_density_method 'not measured'
_exptl_crystal_description plate
_exptl_crystal_F_000 688
_exptl_crystal_size_max 0.46
_exptl_crystal_size_mid 0.21
_exptl_crystal_size_min 0.13
_refine_diff_density_max 0.492
_refine_diff_density_min -0.337
_refine_diff_density_rms 0.073
_refine_ls_extinction_method none
_refine_ls_goodness_of_fit_ref 1.098
_refine_ls_hydrogen_treatment constr
_refine_ls_matrix_type full
_refine_ls_number_parameters 374
_refine_ls_number_reflns 6032
_refine_ls_number_restraints 0
_refine_ls_restrained_S_all 1.098
_refine_ls_R_factor_all 0.0419
_refine_ls_R_factor_gt 0.0365
_refine_ls_shift/su_max 0.016
_refine_ls_shift/su_mean 0.000
_refine_ls_structure_factor_coef Fsqd
_refine_ls_weighting_details 'calc w=1/[\s^2^(Fo^2^)+(0.0394P)^2^+0.6047P] where P=(Fo^2^+2Fc^2^)/3'
_refine_ls_weighting_scheme calc
_refine_ls_wR_factor_gt 0.0894
_refine_ls_wR_factor_ref 0.0924
_reflns_number_gt 5444
_reflns_number_total 6032
_reflns_threshold_expression >2sigma(I)
_cod_data_source_file jo902245q_si_006.cif
_cod_data_source_block sa118
_cod_depositor_comments
;
The following automatic conversions were performed:

'_exptl_absorpt_correction_type' value 'Multi-scan' changed to
'multi-scan' according to the built-in table from CIF Core dictionary
named 'cif_core.dic' version 2.4.1 from 2010-06-29.

Automatic conversion script
Id: cif_fix_values 1646 2011-03-28 12:23:43Z adriana 
;
_cod_database_code 4025196

loop_
_symmetry_equiv_pos_as_xyz
'x, y, z'
'-x, -y, -z'

loop_
_atom_site_label
_atom_site_type_symbol
_atom_site_fract_x
_atom_site_fract_y
_atom_site_fract_z
_atom_site_U_iso_or_equiv
_atom_site_adp_type
_atom_site_occupancy
_atom_site_symmetry_multiplicity
_atom_site_calc_flag
_atom_site_refinement_flags
_atom_site_disorder_assembly
_atom_site_disorder_group
Br1 Br -0.29748(3) -0.00431(2) 0.458707(19) 0.03360(8) Uani 1 1 d . . .
Br2 Br 0.08429(3) 0.03488(2) 0.359370(19) 0.03531(8) Uani 1 1 d . . .
O1 O 0.7446(2) 0.25764(17) 0.16922(15) 0.0390(4) Uani 1 1 d . . .
O2 O 0.6532(3) 0.5485(2) -0.0899(2) 0.0686(7) Uani 1 1 d . . .
N1 N -0.5185(2) 0.1115(2) 0.22183(17) 0.0355(5) Uani 1 1 d . . .
N2 N -0.5864(2) 0.2818(2) 0.33760(18) 0.0354(5) Uani 1 1 d . . .
N3 N -0.3523(2) -0.07626(19) 0.24893(17) 0.0332(5) Uani 1 1 d . . .
N4 N -0.1476(3) -0.24431(19) 0.20772(17) 0.0365(5) Uani 1 1 d . . .
N5 N 0.0953(2) -0.21940(19) 0.14110(17) 0.0344(5) Uani 1 1 d . . .
N6 N 0.1400(2) -0.02661(19) 0.11995(17) 0.0324(5) Uani 1 1 d . . .
N7 N 0.1125(2) 0.1767(2) 0.05350(17) 0.0354(5) Uani 1 1 d . . .
N8 N 0.0388(2) 0.3499(2) 0.16748(17) 0.0349(5) Uani 1 1 d . . .
N9 N -0.0021(2) 0.32686(19) 0.35278(17) 0.0331(5) Uani 1 1 d . . .
N10 N -0.1215(3) 0.3440(2) 0.53241(18) 0.0421(6) Uani 1 1 d . . .
N11 N -0.3667(3) 0.3227(2) 0.59798(17) 0.0423(6) Uani 1 1 d . . .
N12 N -0.4909(2) 0.2722(2) 0.48625(17) 0.0341(5) Uani 1 1 d . . .
N13 N 0.7145(2) 0.38523(19) 0.02446(18) 0.0364(5) Uani 1 1 d . . .
H13A H 0.7552 0.3280 -0.0242 0.044 Uiso 1 1 calc R . .
C1 C -0.5953(3) 0.2255(3) 0.2547(2) 0.0363(6) Uani 1 1 d . . .
H1A H -0.6636 0.2715 0.2150 0.044 Uiso 1 1 calc R . .
C2 C -0.4245(3) 0.0469(2) 0.2778(2) 0.0303(5) Uani 1 1 d . . .
C3 C -0.4083(3) 0.0953(2) 0.36765(19) 0.0285(5) Uani 1 1 d . . .
C4 C -0.4916(3) 0.2170(2) 0.39383(19) 0.0300(5) Uani 1 1 d . . .
C5 C -0.4429(3) -0.1430(3) 0.2169(3) 0.0485(7) Uani 1 1 d . . .
H5A H -0.4169 -0.2294 0.2424 0.073 Uiso 1 1 calc R . .
H5B H -0.4247 -0.1404 0.1389 0.073 Uiso 1 1 calc R . .
H5C H -0.5475 -0.1037 0.2481 0.073 Uiso 1 1 calc R . .
C6 C -0.2009(3) -0.1202(2) 0.21873(19) 0.0305(5) Uani 1 1 d . . .
C7 C -0.0032(3) -0.2840(2) 0.1702(2) 0.0379(6) Uani 1 1 d . . .
H7A H 0.0359 -0.3712 0.1631 0.046 Uiso 1 1 calc R . .
C8 C 0.0403(3) -0.0958(2) 0.15468(18) 0.0299(5) Uani 1 1 d . . .
C9 C -0.1093(3) -0.0422(2) 0.19601(19) 0.0305(5) Uani 1 1 d . . .
H9A H -0.1475 0.0441 0.2083 0.037 Uiso 1 1 calc R . .
C10 C 0.2778(3) -0.0780(3) 0.0399(2) 0.0410(6) Uani 1 1 d . . .
H10A H 0.3381 -0.1515 0.0703 0.062 Uiso 1 1 calc R . .
H10B H 0.3324 -0.0157 0.0193 0.062 Uiso 1 1 calc R . .
H10C H 0.2548 -0.1011 -0.0231 0.062 Uiso 1 1 calc R . .
C11 C 0.1000(3) 0.1011(2) 0.13971(19) 0.0296(5) Uani 1 1 d . . .
C12 C 0.0829(3) 0.2959(3) 0.0730(2) 0.0374(6) Uani 1 1 d . . .
H12A H 0.0946 0.3494 0.0120 0.045 Uiso 1 1 calc R . .
C13 C 0.0295(3) 0.2738(2) 0.2536(2) 0.0300(5) Uani 1 1 d . . .
C14 C 0.0636(3) 0.1453(2) 0.24260(18) 0.0277(5) Uani 1 1 d . . .
C15 C 0.0483(3) 0.4363(2) 0.3572(2) 0.0407(6) Uani 1 1 d . . .
H15A H 0.0767 0.4343 0.4246 0.061 Uiso 1 1 calc R . .
H15B H -0.0317 0.5115 0.3528 0.061 Uiso 1 1 calc R . .
H15C H 0.1334 0.4361 0.2972 0.061 Uiso 1 1 calc R . .
C16 C -0.1211(3) 0.3127(2) 0.4353(2) 0.0322(5) Uani 1 1 d . . .
C17 C -0.2444(4) 0.3449(3) 0.6077(2) 0.0470(7) Uani 1 1 d . . .
H17A H -0.2445 0.3639 0.6774 0.056 Uiso 1 1 calc R . .
C18 C -0.3617(3) 0.2890(2) 0.5001(2) 0.0328(5) Uani 1 1 d . . .
C19 C -0.2383(3) 0.2800(2) 0.41533(19) 0.0309(5) Uani 1 1 d . . .
H19A H -0.2342 0.2530 0.3473 0.037 Uiso 1 1 calc R . .
C20 C -0.6339(3) 0.3482(3) 0.5470(2) 0.0431(7) Uani 1 1 d . . .
H20A H -0.6283 0.3564 0.6202 0.065 Uiso 1 1 calc R . .
H20B H -0.7109 0.3082 0.5484 0.065 Uiso 1 1 calc R . .
H20C H -0.6576 0.4304 0.5127 0.065 Uiso 1 1 calc R . .
C21 C 0.6311(4) 0.4801(3) 0.1896(3) 0.0541(8) Uani 1 1 d . . .
H21A H 0.6974 0.4978 0.2284 0.065 Uiso 1 1 calc R . .
H21B H 0.5375 0.4773 0.2411 0.065 Uiso 1 1 calc R . .
C22 C 0.7028(3) 0.3596(2) 0.1317(2) 0.0345(6) Uani 1 1 d . . .
C23 C 0.6570(3) 0.5082(3) -0.0001(3) 0.0493(8) Uani 1 1 d . . .
C24 C 0.6028(4) 0.5773(3) 0.1024(3) 0.0643(10) Uani 1 1 d . . .
H24A H 0.4962 0.6204 0.1145 0.077 Uiso 1 1 calc R . .
H24B H 0.6570 0.6393 0.1006 0.077 Uiso 1 1 calc R . .

loop_
_atom_site_aniso_label
_atom_site_aniso_U_11
_atom_site_aniso_U_22
_atom_site_aniso_U_33
_atom_site_aniso_U_23
_atom_site_aniso_U_13
_atom_site_aniso_U_12
Br1 0.03135(14) 0.03705(14) 0.03243(14) -0.00173(10) -0.00786(11) -0.00913(10)
Br2 0.03700(15) 0.03839(15) 0.02964(14) 0.00019(10) -0.01058(11) -0.00723(11)
O1 0.0390(10) 0.0387(10) 0.0360(10) -0.0056(8) -0.0100(8) -0.0035(8)
O2 0.0688(17) 0.0461(13) 0.0721(17) 0.0208(12) -0.0023(14) -0.0078(12)
N1 0.0261(10) 0.0462(13) 0.0357(11) -0.0080(10) -0.0070(9) -0.0108(9)
N2 0.0268(11) 0.0379(12) 0.0381(12) -0.0062(9) -0.0038(9) -0.0056(9)
N3 0.0310(11) 0.0326(11) 0.0381(12) -0.0104(9) -0.0057(9) -0.0114(9)
N4 0.0442(13) 0.0286(10) 0.0321(11) -0.0015(9) -0.0011(10) -0.0103(9)
N5 0.0374(12) 0.0280(10) 0.0302(11) -0.0051(8) -0.0035(9) -0.0002(9)
N6 0.0282(10) 0.0319(10) 0.0310(11) -0.0081(8) 0.0006(9) -0.0038(8)
N7 0.0362(12) 0.0399(12) 0.0288(11) -0.0025(9) -0.0032(9) -0.0120(9)
N8 0.0349(11) 0.0356(11) 0.0353(11) -0.0007(9) -0.0062(9) -0.0135(9)
N9 0.0320(11) 0.0373(11) 0.0331(11) -0.0104(9) -0.0038(9) -0.0149(9)
N10 0.0473(14) 0.0556(14) 0.0321(12) -0.0104(10) -0.0096(11) -0.0243(11)
N11 0.0490(14) 0.0533(14) 0.0270(11) -0.0104(10) -0.0002(10) -0.0227(11)
N12 0.0276(11) 0.0375(11) 0.0338(11) -0.0127(9) 0.0005(9) -0.0071(9)
N13 0.0339(11) 0.0283(10) 0.0395(12) -0.0058(9) -0.0010(10) -0.0028(9)
C1 0.0253(12) 0.0440(14) 0.0389(14) -0.0021(11) -0.0084(11) -0.0077(11)
C2 0.0248(12) 0.0335(12) 0.0323(12) -0.0059(10) -0.0011(10) -0.0111(9)
C3 0.0238(11) 0.0322(12) 0.0288(12) -0.0055(9) -0.0041(10) -0.0070(9)
C4 0.0230(11) 0.0364(13) 0.0292(12) -0.0068(10) 0.0002(10) -0.0099(9)
C5 0.0453(17) 0.0412(15) 0.067(2) -0.0149(14) -0.0152(15) -0.0175(13)
C6 0.0344(13) 0.0300(12) 0.0248(11) -0.0048(9) -0.0048(10) -0.0063(10)
C7 0.0491(16) 0.0258(12) 0.0308(13) -0.0030(10) -0.0021(12) -0.0041(11)
C8 0.0321(13) 0.0314(12) 0.0233(11) -0.0052(9) -0.0054(10) -0.0039(10)
C9 0.0312(12) 0.0288(12) 0.0292(12) -0.0076(9) -0.0052(10) -0.0044(10)
C10 0.0294(13) 0.0429(15) 0.0420(15) -0.0126(12) 0.0049(12) -0.0050(11)
C11 0.0240(11) 0.0333(12) 0.0290(12) -0.0044(10) -0.0018(10) -0.0074(9)
C12 0.0402(15) 0.0421(14) 0.0298(13) 0.0010(11) -0.0038(11) -0.0159(12)
C13 0.0242(11) 0.0345(12) 0.0333(13) -0.0062(10) -0.0058(10) -0.0102(9)
C14 0.0242(11) 0.0328(12) 0.0258(11) -0.0013(9) -0.0048(9) -0.0083(9)
C15 0.0371(14) 0.0400(14) 0.0454(15) -0.0139(12) 0.0016(12) -0.0176(12)
C16 0.0358(13) 0.0322(12) 0.0298(12) -0.0045(10) -0.0061(11) -0.0116(10)
C17 0.0590(19) 0.0601(18) 0.0305(14) -0.0113(13) -0.0078(13) -0.0287(15)
C18 0.0350(13) 0.0329(12) 0.0315(12) -0.0075(10) -0.0039(11) -0.0122(10)
C19 0.0307(12) 0.0348(12) 0.0272(12) -0.0098(10) -0.0048(10) -0.0082(10)
C20 0.0344(14) 0.0469(16) 0.0386(15) -0.0167(12) 0.0033(12) -0.0023(12)
C21 0.0522(18) 0.0445(17) 0.059(2) -0.0263(15) -0.0057(16) -0.0029(14)
C22 0.0259(12) 0.0370(14) 0.0390(14) -0.0116(11) -0.0028(11) -0.0075(10)
C23 0.0418(16) 0.0302(13) 0.064(2) 0.0021(13) 0.0034(15) -0.0077(12)
C24 0.060(2) 0.0335(16) 0.088(3) -0.0186(16) 0.0069(19) -0.0124(14)

loop_
_atom_type_symbol
_atom_type_description
_atom_type_scat_dispersion_real
_atom_type_scat_dispersion_imag
_atom_type_scat_source
C C 0.0033 0.0016 'International Tables Vol C Tables 4.2.6.8 and 6.1.1.4'
H H 0.0000 0.0000 'International Tables Vol C Tables 4.2.6.8 and 6.1.1.4'
N N 0.0061 0.0033 'International Tables Vol C Tables 4.2.6.8 and 6.1.1.4'
O O 0.0106 0.0060 'International Tables Vol C Tables 4.2.6.8 and 6.1.1.4'
Br Br -0.2901 2.4595 'International Tables Vol C Tables 4.2.6.8 and 6.1.1.4'

loop_
_geom_angle_atom_site_label_1
_geom_angle_atom_site_label_2
_geom_angle_atom_site_label_3
_geom_angle
_geom_angle_site_symmetry_1
_geom_angle_site_symmetry_3
_geom_angle_publ_flag
C2 N1 C1 116.6(2) . . ?
C4 N2 C1 116.6(2) . . ?
C6 N3 C2 122.3(2) . . ?
C6 N3 C5 119.3(2) . . ?
C2 N3 C5 115.2(2) . . ?
C7 N4 C6 114.5(2) . . ?
C7 N5 C8 115.4(2) . . ?
C8 N6 C11 121.51(19) . . ?
C8 N6 C10 119.3(2) . . ?
C11 N6 C10 117.6(2) . . ?
C12 N7 C11 115.7(2) . . ?
C12 N8 C13 116.0(2) . . ?
C13 N9 C16 121.5(2) . . ?
C13 N9 C15 117.8(2) . . ?
C16 N9 C15 116.1(2) . . ?
C17 N10 C16 114.9(2) . . ?
C17 N11 C18 115.0(2) . . ?
C18 N12 C4 120.8(2) . . ?
C18 N12 C20 119.2(2) . . ?
C4 N12 C20 116.7(2) . . ?
C22 N13 C23 114.1(2) . . ?
C22 N13 H13A 122.9 . . ?
C23 N13 H13A 122.9 . . ?
N1 C1 N2 126.8(3) . . ?
N1 C1 H1A 116.6 . . ?
N2 C1 H1A 116.6 . . ?
N1 C2 C3 121.6(2) . . ?
N1 C2 N3 116.8(2) . . ?
C3 C2 N3 121.3(2) . . ?
C2 C3 C4 117.2(2) . . ?
C2 C3 Br1 121.33(18) . . ?
C4 C3 Br1 121.04(18) . . ?
N2 C4 C3 121.1(2) . . ?
N2 C4 N12 116.6(2) . . ?
C3 C4 N12 122.0(2) . . ?
N3 C5 H5A 109.5 . . ?
N3 C5 H5B 109.5 . . ?
H5A C5 H5B 109.5 . . ?
N3 C5 H5C 109.5 . . ?
H5A C5 H5C 109.5 . . ?
H5B C5 H5C 109.5 . . ?
N4 C6 N3 115.2(2) . . ?
N4 C6 C9 122.2(2) . . ?
N3 C6 C9 122.6(2) . . ?
N4 C7 N5 129.2(2) . . ?
N4 C7 H7A 115.4 . . ?
N5 C7 H7A 115.4 . . ?
N5 C8 N6 116.1(2) . . ?
N5 C8 C9 121.2(2) . . ?
N6 C8 C9 122.6(2) . . ?
C8 C9 C6 117.3(2) . . ?
C8 C9 H9A 121.3 . . ?
C6 C9 H9A 121.3 . . ?
N6 C10 H10A 109.5 . . ?
N6 C10 H10B 109.5 . . ?
H10A C10 H10B 109.5 . . ?
N6 C10 H10C 109.5 . . ?
H10A C10 H10C 109.5 . . ?
H10B C10 H10C 109.5 . . ?
N7 C11 C14 121.6(2) . . ?
N7 C11 N6 116.2(2) . . ?
C14 C11 N6 121.9(2) . . ?
N7 C12 N8 128.1(2) . . ?
N7 C12 H12A 115.9 . . ?
N8 C12 H12A 115.9 . . ?
N8 C13 N9 117.0(2) . . ?
N8 C13 C14 120.8(2) . . ?
N9 C13 C14 121.9(2) . . ?
C11 C14 C13 117.5(2) . . ?
C11 C14 Br2 120.47(18) . . ?
C13 C14 Br2 121.51(18) . . ?
N9 C15 H15A 109.5 . . ?
N9 C15 H15B 109.5 . . ?
H15A C15 H15B 109.5 . . ?
N9 C15 H15C 109.5 . . ?
H15A C15 H15C 109.5 . . ?
H15B C15 H15C 109.5 . . ?
N10 C16 C19 122.4(2) . . ?
N10 C16 N9 115.7(2) . . ?
C19 C16 N9 121.6(2) . . ?
N11 C17 N10 128.6(2) . . ?
N11 C17 H17A 115.7 . . ?
N10 C17 H17A 115.7 . . ?
N11 C18 N12 116.0(2) . . ?
N11 C18 C19 122.3(2) . . ?
N12 C18 C19 121.5(2) . . ?
C16 C19 C18 116.6(2) . . ?
C16 C19 H19A 121.7 . . ?
C18 C19 H19A 121.7 . . ?
N12 C20 H20A 109.5 . . ?
N12 C20 H20B 109.5 . . ?
H20A C20 H20B 109.5 . . ?
N12 C20 H20C 109.5 . . ?
H20A C20 H20C 109.5 . . ?
H20B C20 H20C 109.5 . . ?
C22 C21 C24 104.8(2) . . ?
C22 C21 H21A 110.8 . . ?
C24 C21 H21A 110.8 . . ?
C22 C21 H21B 110.8 . . ?
C24 C21 H21B 110.8 . . ?
H21A C21 H21B 108.9 . . ?
O1 C22 N13 124.2(2) . . ?
O1 C22 C21 128.0(3) . . ?
N13 C22 C21 107.8(2) . . ?
O2 C23 N13 123.9(3) . . ?
O2 C23 C24 128.5(3) . . ?
N13 C23 C24 107.5(3) . . ?
C23 C24 C21 105.7(2) . . ?
C23 C24 H24A 110.6 . . ?
C21 C24 H24A 110.6 . . ?
C23 C24 H24B 110.6 . . ?
C21 C24 H24B 110.6 . . ?
H24A C24 H24B 108.7 . . ?

loop_
_geom_bond_atom_site_label_1
_geom_bond_atom_site_label_2
_geom_bond_distance
_geom_bond_site_symmetry_2
_geom_bond_publ_flag
Br1 C3 1.877(3) . ?
Br2 C14 1.878(2) . ?
O1 C22 1.203(3) . ?
O2 C23 1.214(4) . ?
N1 C2 1.323(3) . ?
N1 C1 1.334(3) . ?
N2 C4 1.331(3) . ?
N2 C1 1.336(3) . ?
N3 C6 1.377(3) . ?
N3 C2 1.402(3) . ?
N3 C5 1.473(3) . ?
N4 C7 1.321(4) . ?
N4 C6 1.353(3) . ?
N5 C7 1.331(4) . ?
N5 C8 1.353(3) . ?
N6 C8 1.382(3) . ?
N6 C11 1.411(3) . ?
N6 C10 1.472(3) . ?
N7 C12 1.327(3) . ?
N7 C11 1.339(3) . ?
N8 C12 1.334(3) . ?
N8 C13 1.340(3) . ?
N9 C13 1.396(3) . ?
N9 C16 1.397(3) . ?
N9 C15 1.470(3) . ?
N10 C17 1.336(4) . ?
N10 C16 1.341(3) . ?
N11 C17 1.329(4) . ?
N11 C18 1.346(3) . ?
N12 C18 1.388(3) . ?
N12 C4 1.408(3) . ?
N12 C20 1.473(3) . ?
N13 C22 1.374(3) . ?
N13 C23 1.376(3) . ?
N13 H13A 0.8800 . ?
C1 H1A 0.9500 . ?
C2 C3 1.398(3) . ?
C3 C4 1.400(3) . ?
C5 H5A 0.9800 . ?
C5 H5B 0.9800 . ?
C5 H5C 0.9800 . ?
C6 C9 1.392(3) . ?
C7 H7A 0.9500 . ?
C8 C9 1.389(3) . ?
C9 H9A 0.9500 . ?
C10 H10A 0.9800 . ?
C10 H10B 0.9800 . ?
C10 H10C 0.9800 . ?
C11 C14 1.392(3) . ?
C12 H12A 0.9500 . ?
C13 C14 1.404(3) . ?
C15 H15A 0.9800 . ?
C15 H15B 0.9800 . ?
C15 H15C 0.9800 . ?
C16 C19 1.391(3) . ?
C17 H17A 0.9500 . ?
C18 C19 1.391(3) . ?
C19 H19A 0.9500 . ?
C20 H20A 0.9800 . ?
C20 H20B 0.9800 . ?
C20 H20C 0.9800 . ?
C21 C22 1.509(3) . ?
C21 C24 1.516(5) . ?
C21 H21A 0.9900 . ?
C21 H21B 0.9900 . ?
C23 C24 1.501(5) . ?
C24 H24A 0.9900 . ?
C24 H24B 0.9900 . ?

loop_
_geom_hbond_atom_site_label_D
_geom_hbond_atom_site_label_H
_geom_hbond_atom_site_label_A
_geom_hbond_distance_DH
_geom_hbond_distance_HA
_geom_hbond_distance_DA
_geom_hbond_angle_DHA
_geom_hbond_site_symmetry_A
N13 H13A N5 0.88 2.03 2.874(3) 161.3 2_655

loop_
_geom_torsion_atom_site_label_1
_geom_torsion_atom_site_label_2
_geom_torsion_atom_site_label_3
_geom_torsion_atom_site_label_4
_geom_torsion
_geom_torsion_site_symmetry_1
_geom_torsion_site_symmetry_2
_geom_torsion_site_symmetry_3
_geom_torsion_site_symmetry_4
_geom_torsion_publ_flag
C2 N1 C1 N2 0.7(4) . . . . ?
C4 N2 C1 N1 -0.6(4) . . . . ?
C1 N1 C2 C3 0.9(4) . . . . ?
C1 N1 C2 N3 175.0(2) . . . . ?
C6 N3 C2 N1 121.8(3) . . . . ?
C5 N3 C2 N1 -37.8(3) . . . . ?
C6 N3 C2 C3 -64.0(3) . . . . ?
C5 N3 C2 C3 136.3(3) . . . . ?
N1 C2 C3 C4 -2.4(4) . . . . ?
N3 C2 C3 C4 -176.2(2) . . . . ?
N1 C2 C3 Br1 170.45(18) . . . . ?
N3 C2 C3 Br1 -3.4(3) . . . . ?
C1 N2 C4 C3 -1.1(4) . . . . ?
C1 N2 C4 N12 -174.9(2) . . . . ?
C2 C3 C4 N2 2.5(4) . . . . ?
Br1 C3 C4 N2 -170.34(18) . . . . ?
C2 C3 C4 N12 176.0(2) . . . . ?
Br1 C3 C4 N12 3.1(3) . . . . ?
C18 N12 C4 N2 -124.4(3) . . . . ?
C20 N12 C4 N2 35.1(3) . . . . ?
C18 N12 C4 C3 61.9(3) . . . . ?
C20 N12 C4 C3 -138.6(3) . . . . ?
C7 N4 C6 N3 174.7(2) . . . . ?
C7 N4 C6 C9 -2.3(4) . . . . ?
C2 N3 C6 N4 171.2(2) . . . . ?
C5 N3 C6 N4 -30.0(3) . . . . ?
C2 N3 C6 C9 -11.8(4) . . . . ?
C5 N3 C6 C9 147.0(3) . . . . ?
C6 N4 C7 N5 -0.9(4) . . . . ?
C8 N5 C7 N4 2.1(4) . . . . ?
C7 N5 C8 N6 -176.9(2) . . . . ?
C7 N5 C8 C9 -0.2(3) . . . . ?
C11 N6 C8 N5 -173.2(2) . . . . ?
C10 N6 C8 N5 21.5(3) . . . . ?
C11 N6 C8 C9 10.1(4) . . . . ?
C10 N6 C8 C9 -155.2(2) . . . . ?
N5 C8 C9 C6 -2.6(4) . . . . ?
N6 C8 C9 C6 173.9(2) . . . . ?
N4 C6 C9 C8 4.0(4) . . . . ?
N3 C6 C9 C8 -172.8(2) . . . . ?
C12 N7 C11 C14 -2.3(4) . . . . ?
C12 N7 C11 N6 -176.2(2) . . . . ?
C8 N6 C11 N7 -120.2(3) . . . . ?
C10 N6 C11 N7 45.4(3) . . . . ?
C8 N6 C11 C14 65.9(3) . . . . ?
C10 N6 C11 C14 -128.6(3) . . . . ?
C11 N7 C12 N8 -1.9(4) . . . . ?
C13 N8 C12 N7 3.3(4) . . . . ?
C12 N8 C13 N9 173.8(2) . . . . ?
C12 N8 C13 C14 -0.5(4) . . . . ?
C16 N9 C13 N8 125.2(3) . . . . ?
C15 N9 C13 N8 -30.1(3) . . . . ?
C16 N9 C13 C14 -60.5(3) . . . . ?
C15 N9 C13 C14 144.2(2) . . . . ?
N7 C11 C14 C13 4.6(4) . . . . ?
N6 C11 C14 C13 178.2(2) . . . . ?
N7 C11 C14 Br2 -167.53(19) . . . . ?
N6 C11 C14 Br2 6.1(3) . . . . ?
N8 C13 C14 C11 -3.1(3) . . . . ?
N9 C13 C14 C11 -177.2(2) . . . . ?
N8 C13 C14 Br2 168.96(18) . . . . ?
N9 C13 C14 Br2 -5.1(3) . . . . ?
C17 N10 C16 C19 -1.9(4) . . . . ?
C17 N10 C16 N9 171.9(3) . . . . ?
C13 N9 C16 N10 166.0(2) . . . . ?
C15 N9 C16 N10 -38.3(3) . . . . ?
C13 N9 C16 C19 -20.1(4) . . . . ?
C15 N9 C16 C19 135.5(3) . . . . ?
C18 N11 C17 N10 3.6(5) . . . . ?
C16 N10 C17 N11 -2.3(5) . . . . ?
C17 N11 C18 N12 -176.4(3) . . . . ?
C17 N11 C18 C19 -0.9(4) . . . . ?
C4 N12 C18 N11 -169.1(2) . . . . ?
C20 N12 C18 N11 32.0(4) . . . . ?
C4 N12 C18 C19 15.4(4) . . . . ?
C20 N12 C18 C19 -143.6(3) . . . . ?
N10 C16 C19 C18 4.1(4) . . . . ?
N9 C16 C19 C18 -169.4(2) . . . . ?
N11 C18 C19 C16 -2.6(4) . . . . ?
N12 C18 C19 C16 172.7(2) . . . . ?
C23 N13 C22 O1 178.9(3) . . . . ?
C23 N13 C22 C21 -1.4(3) . . . . ?
C24 C21 C22 O1 179.9(3) . . . . ?
C24 C21 C22 N13 0.2(3) . . . . ?
C22 N13 C23 O2 -177.9(3) . . . . ?
C22 N13 C23 C24 1.9(4) . . . . ?
O2 C23 C24 C21 178.1(3) . . . . ?
N13 C23 C24 C21 -1.6(4) . . . . ?
C22 C21 C24 C23 0.8(4) . . . . ?

loop_
_cod_related_entry_id
_cod_related_entry_database
_cod_related_entry_code
1 ChemSpider 30659133
